data_1507674
loop_
_publ_author_name
'Yamaguchi, Ryuichi'
'Hiroto, Satoru'
'Shinokubo, Hiroshi'

_publ_section_title
;
 Synthesis of oxygen-substituted hexa-peri-hexabenzocoronenes through
 Ir-catalyzed direct borylation.
;
_journal_issue 10
_journal_name_full 'Organic letters'
_journal_page_first 2472
_journal_page_last 2475
_journal_paper_doi 10.1021/ol300743f
_journal_volume 14
_journal_year 2012
_chemical_formula_sum 'C82.45 H64.2 Cl7.74 O6.26'
_chemical_formula_weight 1429.56
_chemical_name_systematic
; 
 ? 
;
_space_group_IT_number 14
_symmetry_cell_setting monoclinic
_symmetry_space_group_name_Hall '-P 2yn'
_symmetry_space_group_name_H-M 'P 1 21/n 1'
_atom_sites_solution_hydrogens geom
_atom_sites_solution_primary direct
_atom_sites_solution_secondary difmap
_audit_creation_method SHELXL-97
_cell_angle_alpha 90.00
_cell_angle_beta 105.283(4)
_cell_angle_gamma 90.00
_cell_formula_units_Z 2
_cell_length_a 15.513(3)
_cell_length_b 13.049(2)
_cell_length_c 18.801(3)
_cell_measurement_reflns_used 5232
_cell_measurement_temperature 153(2)
_cell_measurement_theta_max 27.73
_cell_measurement_theta_min 2.52
_cell_volume 3671.3(11)
_computing_cell_refinement 'Bruker SMART'
_computing_data_collection 'Bruker SMART'
_computing_data_reduction 'Bruker SAINT'
_computing_molecular_graphics 'Bruker SHELXTL'
_computing_publication_material 'Bruker SHELXTL'
_computing_structure_refinement 'Bruker SHELXTL'
_computing_structure_solution 'Bruker SHELXTL'
_diffrn_ambient_temperature 153(2)
_diffrn_measured_fraction_theta_full 1.000
_diffrn_measured_fraction_theta_max 1.000
_diffrn_measurement_device_type 'CCD area detector'
_diffrn_measurement_method 'phi and omega scans'
_diffrn_radiation_monochromator graphite
_diffrn_radiation_source 'fine-focus sealed tube'
_diffrn_radiation_type MoK\a
_diffrn_radiation_wavelength 0.71073
_diffrn_reflns_av_R_equivalents 0.0303
_diffrn_reflns_av_sigmaI/netI 0.0311
_diffrn_reflns_limit_h_max 18
_diffrn_reflns_limit_h_min -18
_diffrn_reflns_limit_k_max 15
_diffrn_reflns_limit_k_min -14
_diffrn_reflns_limit_l_max 22
_diffrn_reflns_limit_l_min -18
_diffrn_reflns_number 20840
_diffrn_reflns_theta_full 25.00
_diffrn_reflns_theta_max 25.00
_diffrn_reflns_theta_min 1.52
_exptl_absorpt_coefficient_mu 0.351
_exptl_absorpt_correction_T_max 0.9021
_exptl_absorpt_correction_T_min 0.8441
_exptl_absorpt_correction_type empirical
_exptl_crystal_colour yellow
_exptl_crystal_density_diffrn 1.293
_exptl_crystal_density_method 'not measured'
_exptl_crystal_description prism
_exptl_crystal_F_000 1481
_exptl_crystal_size_max 0.50
_exptl_crystal_size_mid 0.30
_exptl_crystal_size_min 0.30
_refine_diff_density_max 0.788
_refine_diff_density_min -0.794
_refine_diff_density_rms 0.088
_refine_ls_extinction_method none
_refine_ls_goodness_of_fit_ref 1.037
_refine_ls_hydrogen_treatment constr
_refine_ls_matrix_type full
_refine_ls_number_parameters 508
_refine_ls_number_reflns 6466
_refine_ls_number_restraints 8
_refine_ls_restrained_S_all 1.043
_refine_ls_R_factor_all 0.1123
_refine_ls_R_factor_gt 0.0884
_refine_ls_shift/su_max 0.008
_refine_ls_shift/su_mean 0.000
_refine_ls_structure_factor_coef Fsqd
_refine_ls_weighting_details 'calc w=1/[\s^2^(Fo^2^)+(0.1773P)^2^+3.8169P] where P=(Fo^2^+2Fc^2^)/3'
_refine_ls_weighting_scheme calc
_refine_ls_wR_factor_gt 0.2604
_refine_ls_wR_factor_ref 0.2916
_reflns_number_gt 4630
_reflns_number_total 6466
_reflns_threshold_expression >2sigma(I)
_cod_data_source_file ol300743f_si_002.cif
_cod_data_source_block y07ryu1
_cod_depositor_comments
;
The following automatic conversions were performed:

'_symmetry_cell_setting' value 'Monoclinic' changed to 'monoclinic'
according to /home/saulius/struct/CIF-dictionaries/cif_core.dic
dictionary named 'cif_core.dic' version 2.4.1 from 2010-06-29.

Automatic conversion script
Id: cif_fix_values 1715 2011-07-08 13:25:40Z adriana 

 Adding full bibliography for 1507674--1507676.cif.
;
_cod_original_cell_volume 3671.4(11)
_cod_original_sg_symbol_H-M 'P2(1)/n  '
_cod_original_formula_sum 'C82.45 H64.20 Cl7.74 O6.26'
_cod_database_code 1507674

loop_
_symmetry_equiv_pos_as_xyz
'x, y, z'
'-x+1/2, y+1/2, -z+1/2'
'-x, -y, -z'
'x-1/2, -y-1/2, z-1/2'

loop_
_atom_site_label
_atom_site_type_symbol
_atom_site_fract_x
_atom_site_fract_y
_atom_site_fract_z
_atom_site_U_iso_or_equiv
_atom_site_adp_type
_atom_site_occupancy
_atom_site_symmetry_multiplicity
_atom_site_calc_flag
_atom_site_refinement_flags
_atom_site_disorder_assembly
_atom_site_disorder_group
C1 C 0.3471(2) 0.5316(3) -0.0402(2) 0.0423(8) Uani 1 1 d . . .
C2 C 0.3368(2) 0.4979(3) 0.02629(19) 0.0382(8) Uani 1 1 d . . .
H2 H 0.3880 0.4811 0.0649 0.046 Uiso 1 1 calc R . .
C3 C 0.2517(2) 0.4880(3) 0.03783(18) 0.0343(7) Uani 1 1 d . . .
C4 C 0.1758(2) 0.5136(3) -0.02078(18) 0.0329(7) Uani 1 1 d . . .
C5 C 0.1881(2) 0.5455(3) -0.08900(19) 0.0377(8) Uani 1 1 d . . .
C6 C 0.2744(2) 0.5549(3) -0.0973(2) 0.0430(9) Uani 1 1 d . . .
H6 H 0.2829 0.5778 -0.1429 0.052 Uiso 1 1 calc R . .
C7 C 0.3121(2) 0.4290(3) 0.16675(18) 0.0350(8) Uani 1 1 d . . .
H7 H 0.3707 0.4346 0.1604 0.042 Uiso 1 1 calc R . .
C8 C 0.3014(2) 0.3961(3) 0.23384(19) 0.0370(8) Uani 1 1 d . . .
C9 C 0.2153(2) 0.3886(3) 0.24242(19) 0.0394(8) Uani 1 1 d . . .
H9 H 0.2074 0.3652 0.2881 0.047 Uiso 1 1 calc R . .
C10 C 0.1407(2) 0.4141(3) 0.18641(18) 0.0352(7) Uani 1 1 d . . .
C11 C 0.1519(2) 0.4467(2) 0.11771(18) 0.0328(7) Uani 1 1 d . . .
C12 C 0.2394(2) 0.4542(2) 0.10832(18) 0.0325(7) Uani 1 1 d . . .
C13 C 0.0510(2) 0.4104(3) 0.19769(19) 0.0385(8) Uani 1 1 d . . .
C14 C 0.0378(2) 0.3864(3) 0.2664(2) 0.0482(10) Uani 1 1 d . . .
H14 H 0.0881 0.3708 0.3063 0.058 Uiso 1 1 calc R . .
C15 C -0.0466(2) 0.3847(3) 0.2780(2) 0.0495(10) Uani 1 1 d . . .
C16 C -0.1198(2) 0.4055(3) 0.2192(2) 0.0477(9) Uani 1 1 d . . .
C17 C -0.1101(2) 0.4304(3) 0.14975(19) 0.0397(8) Uani 1 1 d . . .
C18 C -0.0237(2) 0.4353(3) 0.13866(18) 0.0356(8) Uani 1 1 d . . .
C19 C 0.0871(2) 0.5071(2) -0.01009(18) 0.0320(7) Uani 1 1 d . . .
C20 C 0.0751(2) 0.4735(2) 0.05805(17) 0.0318(7) Uani 1 1 d . . .
C21 C -0.0118(2) 0.4667(2) 0.06848(18) 0.0328(7) Uani 1 1 d . . .
C22 C 0.3792(2) 0.3687(3) 0.29710(18) 0.0386(8) Uani 1 1 d . . .
C23 C 0.4289(2) 0.4461(3) 0.34097(19) 0.0420(8) Uani 1 1 d . . .
C24 C 0.4969(3) 0.4182(3) 0.4027(2) 0.0528(10) Uani 1 1 d . . .
H24 H 0.5301 0.4707 0.4330 0.063 Uiso 1 1 calc R . .
C25 C 0.5178(3) 0.3173(4) 0.4215(2) 0.0579(11) Uani 1 1 d . . .
C26 C 0.4683(3) 0.2421(4) 0.3762(2) 0.0592(11) Uani 1 1 d . . .
H26 H 0.4820 0.1721 0.3880 0.071 Uiso 1 1 calc R . .
C27 C 0.3993(2) 0.2657(3) 0.3141(2) 0.0481(9) Uani 1 1 d . . .
C28 C -0.0606(2) 0.3619(4) 0.3521(2) 0.0524(10) Uani 1 1 d . . .
C29 C -0.0818(3) 0.4428(4) 0.3940(2) 0.0603(12) Uani 1 1 d . . .
C30 C -0.1000(3) 0.4197(5) 0.4608(3) 0.0710(13) Uani 1 1 d . . .
H30 H -0.1121 0.4742 0.4903 0.085 Uiso 1 1 calc R . .
C31 C -0.1009(3) 0.3206(4) 0.4855(3) 0.0707(14) Uani 1 1 d . . .
C32 C -0.0748(4) 0.2439(5) 0.4459(3) 0.0812(16) Uani 1 1 d . . .
H32 H -0.0704 0.1758 0.4644 0.097 Uiso 1 1 calc R . .
C33 C -0.0544(3) 0.2636(4) 0.3790(3) 0.0722(14) Uani 1 1 d . . .
C34 C 0.4089(3) 0.5576(3) 0.3236(2) 0.0571(10) Uani 1 1 d . . .
H34A H 0.4470 0.5999 0.3624 0.086 Uiso 1 1 calc R . .
H34B H 0.3460 0.5712 0.3209 0.086 Uiso 1 1 calc R . .
H34C H 0.4206 0.5741 0.2761 0.086 Uiso 1 1 calc R . .
C35 C 0.5915(4) 0.2880(4) 0.4886(3) 0.0817(16) Uani 1 1 d . . .
H35A H 0.6119 0.2183 0.4825 0.123 Uiso 1 1 calc . . .
H35B H 0.5689 0.2908 0.5326 0.123 Uiso 1 1 calc . . .
H35C H 0.6416 0.3359 0.4943 0.123 Uiso 1 1 calc . . .
C36 C 0.3485(3) 0.1800(3) 0.2676(3) 0.0632(12) Uani 1 1 d . . .
H36A H 0.3017 0.1550 0.2895 0.095 Uiso 1 1 calc R . .
H36B H 0.3897 0.1239 0.2653 0.095 Uiso 1 1 calc R . .
H36C H 0.3211 0.2054 0.2177 0.095 Uiso 1 1 calc R . .
C37 C -0.0875(5) 0.5507(5) 0.3674(3) 0.0952(19) Uani 1 1 d . . .
H37A H -0.0919 0.5969 0.4073 0.143 Uiso 1 1 calc R . .
H37B H -0.1404 0.5588 0.3257 0.143 Uiso 1 1 calc R . .
H37C H -0.0338 0.5674 0.3515 0.143 Uiso 1 1 calc R . .
C38 C -0.1275(4) 0.2974(5) 0.5562(3) 0.0956(19) Uani 1 1 d . . .
H38A H -0.1879 0.2684 0.5439 0.143 Uiso 1 1 calc R . .
H38B H -0.1264 0.3608 0.5843 0.143 Uiso 1 1 calc R . .
H38C H -0.0854 0.2481 0.5858 0.143 Uiso 1 1 calc R . .
C39 C -0.0277(5) 0.1752(5) 0.3376(4) 0.108(2) Uani 1 1 d . . .
H39A H -0.0782 0.1560 0.2962 0.162 Uiso 1 1 calc R . .
H39B H -0.0105 0.1165 0.3708 0.162 Uiso 1 1 calc R . .
H39C H 0.0231 0.1956 0.3188 0.162 Uiso 1 1 calc R . .
C1S C 0.1923(4) 0.8355(5) 0.0350(3) 0.0575(15) Uani 0.759(5) 1 d P A 1
H40 H 0.1536 0.8243 0.0693 0.069 Uiso 0.759(5) 1 calc PR A 1
Cl1 Cl 0.12934(18) 0.8008(2) -0.05314(14) 0.1117(12) Uani 0.759(5) 1 d P A 1
Cl2 Cl 0.22455(19) 0.9600(2) 0.04339(15) 0.0767(7) Uani 0.759(5) 1 d P A 1
Cl3 Cl 0.28297(16) 0.75132(17) 0.06207(13) 0.1122(13) Uani 0.759(5) 1 d P A 1
O1 O 0.43099(15) 0.5413(2) -0.05004(15) 0.0551(8) Uani 1 1 d . . .
H48 H 0.4272 0.5534 -0.0946 0.083 Uiso 1 1 calc R . .
Cl9 Cl 0.57633(19) 0.3257(3) 0.19523(15) 0.0979(13) Uani 0.532(5) 1 d P B 1
Cl10 Cl 0.6865(3) 0.4225(6) 0.3219(4) 0.202(4) Uani 0.532(5) 1 d P B 1
Cl11 Cl 0.6897(11) 0.1988(9) 0.3232(8) 0.308(7) Uani 0.532(5) 1 d P B 1
C40 C 0.6154(7) 0.3202(10) 0.2886(6) 0.089(3) Uani 0.532(5) 1 d P B 1
H49 H 0.5640 0.3214 0.3115 0.107 Uiso 0.532(5) 1 calc PR B 1
O3 O 0.7037(11) 0.4827(16) 0.2796(9) 0.40(3) Uani 0.468(5) 1 d PD B 3
C41 C 0.6761(16) 0.543(2) 0.3300(11) 0.180(11) Uani 0.468(5) 1 d P B 3
H42 H 0.7242 0.5478 0.3757 0.270 Uiso 0.468(5) 1 calc PR B 3
H43 H 0.6231 0.5128 0.3405 0.270 Uiso 0.468(5) 1 calc PR B 3
H44 H 0.6616 0.6121 0.3094 0.270 Uiso 0.468(5) 1 calc PR B 3
O7 O 0.7181(8) 0.2718(11) 0.3342(8) 0.146(5) Uani 0.468(5) 1 d PDU B 3
C42 C 0.6518(10) 0.1931(9) 0.3148(6) 0.095(5) Uani 0.468(5) 1 d PDU B 3
H45 H 0.6297 0.1765 0.3577 0.142 Uiso 0.468(5) 1 calc PR B 3
H46 H 0.6783 0.1317 0.2991 0.142 Uiso 0.468(5) 1 calc PR B 3
H47 H 0.6022 0.2170 0.2744 0.142 Uiso 0.468(5) 1 calc PR B 3
O9 O 0.3528(11) 0.7950(9) 0.0263(7) 0.069(4) Uani 0.241(5) 1 d P A 4
O11 O 0.247(2) 0.954(3) 0.026(2) 0.150(16) Uani 0.241(5) 1 d P A 2
O10 O 0.1899(17) 0.8329(11) -0.0889(11) 0.123(10) Uani 0.241(5) 1 d P A 2
O12 O 0.5533 0.4100 0.1777 0.084 Uani 0.47 1 d PD B 3

loop_
_atom_site_aniso_label
_atom_site_aniso_U_11
_atom_site_aniso_U_22
_atom_site_aniso_U_33
_atom_site_aniso_U_23
_atom_site_aniso_U_13
_atom_site_aniso_U_12
C1 0.0234(16) 0.059(2) 0.047(2) 0.0055(17) 0.0132(14) 0.0035(15)
C2 0.0222(15) 0.054(2) 0.0384(18) 0.0048(16) 0.0080(13) 0.0037(14)
C3 0.0223(15) 0.0436(18) 0.0374(17) 0.0010(14) 0.0084(13) 0.0014(13)
C4 0.0222(15) 0.0401(18) 0.0374(18) 0.0009(14) 0.0098(13) -0.0012(13)
C5 0.0242(16) 0.051(2) 0.0389(18) 0.0041(15) 0.0104(14) 0.0020(14)
C6 0.0269(16) 0.065(2) 0.0396(19) 0.0101(17) 0.0139(14) 0.0027(16)
C7 0.0215(15) 0.0462(19) 0.0385(18) -0.0001(15) 0.0099(13) 0.0004(13)
C8 0.0253(16) 0.0463(19) 0.0390(18) 0.0018(15) 0.0075(14) 0.0003(14)
C9 0.0288(16) 0.053(2) 0.0361(18) 0.0068(15) 0.0087(14) -0.0007(15)
C10 0.0253(16) 0.0426(18) 0.0386(18) 0.0025(15) 0.0100(13) -0.0014(13)
C11 0.0250(15) 0.0390(17) 0.0350(17) -0.0001(14) 0.0091(13) -0.0002(13)
C12 0.0227(15) 0.0396(18) 0.0363(17) -0.0014(14) 0.0096(13) 0.0008(13)
C13 0.0257(16) 0.052(2) 0.0386(18) 0.0072(16) 0.0104(14) 0.0005(14)
C14 0.0261(17) 0.076(3) 0.042(2) 0.0171(19) 0.0084(15) 0.0018(17)
C15 0.0290(17) 0.077(3) 0.044(2) 0.0165(19) 0.0140(15) 0.0020(17)
C16 0.0280(17) 0.076(3) 0.0411(19) 0.0129(18) 0.0123(15) 0.0018(17)
C17 0.0242(16) 0.057(2) 0.0400(19) 0.0081(16) 0.0116(14) 0.0015(15)
C18 0.0239(15) 0.0466(19) 0.0366(17) 0.0056(15) 0.0086(13) -0.0002(14)
C19 0.0236(15) 0.0375(17) 0.0364(17) 0.0003(14) 0.0103(13) -0.0010(13)
C20 0.0228(15) 0.0395(17) 0.0334(17) -0.0001(14) 0.0080(13) 0.0003(13)
C21 0.0261(16) 0.0383(17) 0.0352(17) 0.0013(14) 0.0105(13) -0.0003(13)
C22 0.0238(15) 0.056(2) 0.0371(18) 0.0074(16) 0.0102(14) 0.0008(15)
C23 0.0307(17) 0.055(2) 0.0397(19) 0.0037(16) 0.0077(15) -0.0011(15)
C24 0.040(2) 0.067(3) 0.045(2) 0.0013(19) 0.0007(16) -0.0108(19)
C25 0.042(2) 0.068(3) 0.053(2) 0.016(2) -0.0041(18) -0.0045(19)
C26 0.048(2) 0.058(3) 0.062(3) 0.016(2) -0.0015(19) 0.0005(19)
C27 0.0373(19) 0.056(2) 0.047(2) 0.0071(18) 0.0047(16) -0.0004(17)
C28 0.0272(17) 0.086(3) 0.046(2) 0.021(2) 0.0123(15) 0.0057(18)
C29 0.053(2) 0.083(3) 0.044(2) 0.017(2) 0.0102(19) -0.005(2)
C30 0.071(3) 0.096(4) 0.050(2) 0.011(3) 0.023(2) 0.005(3)
C31 0.063(3) 0.101(4) 0.055(3) 0.028(3) 0.029(2) 0.009(3)
C32 0.086(4) 0.095(4) 0.073(3) 0.035(3) 0.039(3) 0.013(3)
C33 0.072(3) 0.092(4) 0.063(3) 0.024(3) 0.036(3) 0.013(3)
C34 0.050(2) 0.060(3) 0.055(2) -0.005(2) 0.0029(19) -0.0038(19)
C35 0.070(3) 0.085(4) 0.066(3) 0.017(3) -0.022(3) -0.005(3)
C36 0.058(3) 0.057(3) 0.063(3) 0.005(2) -0.004(2) -0.003(2)
C37 0.128(5) 0.096(4) 0.062(3) 0.004(3) 0.027(3) -0.010(4)
C38 0.104(4) 0.124(5) 0.077(4) 0.029(3) 0.057(3) 0.002(4)
C39 0.139(6) 0.102(5) 0.102(5) 0.037(4) 0.067(5) 0.033(4)
C1S 0.048(3) 0.075(4) 0.048(3) -0.009(3) 0.008(2) 0.016(3)
Cl1 0.1018(17) 0.108(2) 0.0947(16) -0.0381(14) -0.0289(13) 0.0387(14)
Cl2 0.0871(15) 0.0666(12) 0.0851(14) -0.0004(10) 0.0380(12) -0.0066(11)
Cl3 0.1047(17) 0.0907(15) 0.1066(17) -0.0415(13) -0.0333(14) 0.0492(13)
O1 0.0226(12) 0.096(2) 0.0507(16) 0.0139(15) 0.0165(11) 0.0019(12)
Cl9 0.0775(18) 0.150(3) 0.0679(17) 0.0211(16) 0.0229(13) -0.0121(17)
Cl10 0.106(3) 0.305(8) 0.223(6) -0.174(6) 0.092(4) -0.119(4)
Cl11 0.411(18) 0.184(8) 0.362(15) -0.059(9) 0.157(14) 0.002(11)
C40 0.065(6) 0.126(10) 0.084(7) 0.013(6) 0.034(5) 0.007(6)
O3 0.90(8) 0.20(2) 0.193(19) 0.056(16) 0.30(4) 0.18(3)
C41 0.17(2) 0.27(3) 0.104(13) -0.060(17) 0.039(13) 0.021(19)
O7 0.123(9) 0.152(10) 0.166(11) 0.083(9) 0.046(8) 0.078(8)
C42 0.197(13) 0.067(7) 0.049(5) 0.031(5) 0.084(7) 0.087(8)
O9 0.098(11) 0.045(7) 0.044(7) 0.004(5) -0.014(7) 0.014(7)
O11 0.18(3) 0.102(19) 0.23(4) -0.022(19) 0.16(3) -0.065(17)
O10 0.152(19) 0.053(8) 0.094(12) 0.049(8) -0.092(13) -0.031(10)
O12 0.073 0.100 0.099 0.028 0.061 0.005

loop_
_atom_type_symbol
_atom_type_description
_atom_type_scat_dispersion_real
_atom_type_scat_dispersion_imag
_atom_type_scat_source
C C 0.0033 0.0016 'International Tables Vol C Tables 4.2.6.8 and 6.1.1.4'
H H 0.0000 0.0000 'International Tables Vol C Tables 4.2.6.8 and 6.1.1.4'
O O 0.0106 0.0060 'International Tables Vol C Tables 4.2.6.8 and 6.1.1.4'
Cl Cl 0.1484 0.1585 'International Tables Vol C Tables 4.2.6.8 and 6.1.1.4'

loop_
_geom_angle_atom_site_label_1
_geom_angle_atom_site_label_2
_geom_angle_atom_site_label_3
_geom_angle
_geom_angle_site_symmetry_1
_geom_angle_site_symmetry_3
O1 C1 C6 119.4(3) . .
O1 C1 C2 119.7(3) . .
C6 C1 C2 120.9(3) . .
C1 C2 C3 120.8(3) . .
C1 C2 H2 119.6 . .
C3 C2 H2 119.6 . .
C2 C3 C4 118.7(3) . .
C2 C3 C12 121.6(3) . .
C4 C3 C12 119.7(3) . .
C5 C4 C3 119.4(3) . .
C5 C4 C19 120.5(3) . .
C3 C4 C19 120.2(3) . .
C6 C5 C4 119.5(3) . .
C6 C5 C17 121.0(3) . 3_565
C4 C5 C17 119.5(3) . 3_565
C1 C6 C5 120.7(3) . .
C1 C6 H6 119.7 . .
C5 C6 H6 119.7 . .
C8 C7 C12 121.8(3) . .
C8 C7 H7 119.1 . .
C12 C7 H7 119.1 . .
C7 C8 C9 118.5(3) . .
C7 C8 C22 122.2(3) . .
C9 C8 C22 119.3(3) . .
C10 C9 C8 122.1(3) . .
C10 C9 H9 119.0 . .
C8 C9 H9 119.0 . .
C9 C10 C11 119.2(3) . .
C9 C10 C13 121.2(3) . .
C11 C10 C13 119.5(3) . .
C10 C11 C12 119.1(3) . .
C10 C11 C20 120.5(3) . .
C12 C11 C20 120.4(3) . .
C7 C12 C11 119.3(3) . .
C7 C12 C3 121.1(3) . .
C11 C12 C3 119.6(3) . .
C14 C13 C18 119.2(3) . .
C14 C13 C10 121.2(3) . .
C18 C13 C10 119.5(3) . .
C15 C14 C13 121.6(3) . .
C15 C14 H14 119.2 . .
C13 C14 H14 119.2 . .
C14 C15 C16 118.8(3) . .
C14 C15 C28 121.7(3) . .
C16 C15 C28 119.5(3) . .
C15 C16 C17 121.7(3) . .
C16 C17 C18 119.3(3) . .
C16 C17 C5 120.8(3) . 3_565
C18 C17 C5 119.8(3) . 3_565
C17 C18 C13 119.1(3) . .
C17 C18 C21 120.3(3) . .
C13 C18 C21 120.6(3) . .
C20 C19 C21 119.9(3) . 3_565
C20 C19 C4 120.2(3) . .
C21 C19 C4 119.9(3) 3_565 .
C19 C20 C21 120.2(3) . .
C19 C20 C11 120.0(3) . .
C21 C20 C11 119.8(3) . .
C20 C21 C19 119.9(3) . 3_565
C20 C21 C18 120.1(3) . .
C19 C21 C18 120.0(3) 3_565 .
C27 C22 C23 120.2(3) . .
C27 C22 C8 119.7(3) . .
C23 C22 C8 120.0(3) . .
C24 C23 C22 118.7(3) . .
C24 C23 C34 120.1(3) . .
C22 C23 C34 121.2(3) . .
C25 C24 C23 122.5(4) . .
C25 C24 H24 118.7 . .
C23 C24 H24 118.7 . .
C24 C25 C26 117.5(4) . .
C24 C25 C35 122.0(4) . .
C26 C25 C35 120.5(4) . .
C25 C26 C27 122.3(4) . .
C25 C26 H26 118.8 . .
C27 C26 H26 118.8 . .
C26 C27 C22 118.7(4) . .
C26 C27 C36 119.3(4) . .
C22 C27 C36 122.0(3) . .
C33 C28 C29 119.9(4) . .
C33 C28 C15 121.0(4) . .
C29 C28 C15 119.0(4) . .
C30 C29 C28 118.4(4) . .
C30 C29 C37 120.0(5) . .
C28 C29 C37 121.5(4) . .
C31 C30 C29 122.1(5) . .
C31 C30 H30 119.0 . .
C29 C30 H30 119.0 . .
C32 C31 C30 118.1(4) . .
C32 C31 C38 121.1(5) . .
C30 C31 C38 120.8(5) . .
C31 C32 C33 121.6(5) . .
C31 C32 H32 119.2 . .
C33 C32 H32 119.2 . .
C28 C33 C32 119.5(5) . .
C28 C33 C39 121.7(4) . .
C32 C33 C39 118.8(5) . .
C23 C34 H34A 109.5 . .
C23 C34 H34B 109.5 . .
H34A C34 H34B 109.5 . .
C23 C34 H34C 109.5 . .
H34A C34 H34C 109.5 . .
H34B C34 H34C 109.5 . .
C25 C35 H35A 109.5 . .
C25 C35 H35B 109.5 . .
H35A C35 H35B 109.5 . .
C25 C35 H35C 109.5 . .
H35A C35 H35C 109.5 . .
H35B C35 H35C 109.5 . .
C27 C36 H36A 109.5 . .
C27 C36 H36B 109.5 . .
H36A C36 H36B 109.5 . .
C27 C36 H36C 109.5 . .
H36A C36 H36C 109.5 . .
H36B C36 H36C 109.5 . .
C29 C37 H37A 109.5 . .
C29 C37 H37B 109.5 . .
H37A C37 H37B 109.5 . .
C29 C37 H37C 109.5 . .
H37A C37 H37C 109.5 . .
H37B C37 H37C 109.5 . .
C31 C38 H38A 109.5 . .
C31 C38 H38B 109.5 . .
H38A C38 H38B 109.5 . .
C31 C38 H38C 109.5 . .
H38A C38 H38C 109.5 . .
H38B C38 H38C 109.5 . .
C33 C39 H39A 109.5 . .
C33 C39 H39B 109.5 . .
H39A C39 H39B 109.5 . .
C33 C39 H39C 109.5 . .
H39A C39 H39C 109.5 . .
H39B C39 H39C 109.5 . .
Cl2 C1S Cl1 114.5(4) . .
Cl2 C1S Cl3 112.3(3) . .
Cl1 C1S Cl3 108.6(3) . .
Cl2 C1S H40 107.1 . .
Cl1 C1S H40 107.1 . .
Cl3 C1S H40 107.1 . .
C1 O1 H48 109.5 . .
Cl9 C40 Cl10 111.0(7) . .
Cl9 C40 Cl11 113.1(8) . .
Cl10 C40 Cl11 103.8(8) . .
Cl9 C40 H49 109.6 . .
Cl10 C40 H49 109.6 . .
Cl11 C40 H49 109.6 . .

loop_
_geom_bond_atom_site_label_1
_geom_bond_atom_site_label_2
_geom_bond_distance
_geom_bond_site_symmetry_2
C1 O1 1.368(4) .
C1 C6 1.370(5) .
C1 C2 1.374(5) .
C2 C3 1.399(4) .
C2 H2 0.9500 .
C3 C4 1.424(5) .
C3 C12 1.456(5) .
C4 C5 1.409(5) .
C4 C19 1.444(4) .
C5 C6 1.393(5) .
C5 C17 1.462(5) 3_565
C6 H6 0.9500 .
C7 C8 1.384(5) .
C7 C12 1.390(4) .
C7 H7 0.9500 .
C8 C9 1.390(5) .
C8 C22 1.497(5) .
C9 C10 1.384(5) .
C9 H9 0.9500 .
C10 C11 1.413(5) .
C10 C13 1.463(4) .
C11 C12 1.418(4) .
C11 C20 1.447(4) .
C13 C14 1.396(5) .
C13 C18 1.415(5) .
C14 C15 1.383(5) .
C14 H14 0.9500 .
C15 C16 1.386(5) .
C15 C28 1.496(5) .
C16 C17 1.391(5) .
C17 C18 1.412(4) .
C17 C5 1.462(5) 3_565
C18 C21 1.439(5) .
C19 C20 1.412(5) .
C19 C21 1.418(5) 3_565
C20 C21 1.416(4) .
C21 C19 1.418(5) 3_565
C22 C27 1.398(5) .
C22 C23 1.400(5) .
C23 C24 1.396(5) .
C23 C34 1.505(6) .
C24 C25 1.379(6) .
C24 H24 0.9500 .
C25 C26 1.390(6) .
C25 C35 1.511(6) .
C26 C27 1.395(5) .
C26 H26 0.9500 .
C27 C36 1.508(6) .
C28 C33 1.373(7) .
C28 C29 1.407(7) .
C29 C30 1.391(6) .
C29 C37 1.490(8) .
C30 C31 1.376(7) .
C30 H30 0.9500 .
C31 C32 1.372(8) .
C31 C38 1.521(6) .
C32 C33 1.399(6) .
C32 H32 0.9500 .
C33 C39 1.510(8) .
C34 H34A 0.9800 .
C34 H34B 0.9800 .
C34 H34C 0.9800 .
C35 H35A 0.9800 .
C35 H35B 0.9800 .
C35 H35C 0.9800 .
C36 H36A 0.9800 .
C36 H36B 0.9800 .
C36 H36C 0.9800 .
C37 H37A 0.9800 .
C37 H37B 0.9800 .
C37 H37C 0.9800 .
C38 H38A 0.9800 .
C38 H38B 0.9800 .
C38 H38C 0.9800 .
C39 H39A 0.9800 .
C39 H39B 0.9800 .
C39 H39C 0.9800 .
C1S Cl2 1.695(7) .
C1S Cl1 1.747(6) .
C1S Cl3 1.752(5) .
C1S H40 1.0000 .
O1 H48 0.8400 .
Cl9 C40 1.702(12) .
Cl10 C40 1.740(13) .
Cl11 C40 1.966(18) .
C40 H49 1.0000 .
O3 C41 1.38(3) .
C41 H42 0.9800 .
C41 H43 0.9800 .
C41 H44 0.9800 .
O7 C42 1.430(10) .
C42 H45 0.9800 .
C42 H46 0.9800 .
C42 H47 0.9800 .
